data_4513957
loop_
_publ_author_name
'Londregan, Allyn T.'
'Piotrowski, David W.'
'Wei, Liuqing'

_publ_section_title
;
 Synthesis of Pyridazine-Based \a-Helix Mimetics.
;
_journal_issue 10
_journal_name_full 'ACS combinatorial science'
_journal_page_first 651
_journal_page_last 654
_journal_paper_doi 10.1021/acscombsci.6b00111
_journal_volume 18
_journal_year 2016
_chemical_formula_sum 'C24 H31 Cl2 N5 O2'
_chemical_formula_weight 492.44
_chemical_name_systematic
;
 ?
;
_space_group_IT_number 14
_symmetry_cell_setting monoclinic
_symmetry_space_group_name_Hall '-P 2ybc'
_symmetry_space_group_name_H-M 'P 1 21/c 1'
_atom_sites_solution_hydrogens geom
_atom_sites_solution_primary direct
_atom_sites_solution_secondary difmap
_audit_creation_method SHELXL-97
_cell_angle_alpha 90.00
_cell_angle_beta 102.399(4)
_cell_angle_gamma 90.00
_cell_formula_units_Z 4
_cell_length_a 11.3607(7)
_cell_length_b 30.338(2)
_cell_length_c 8.2619(6)
_cell_measurement_reflns_used 7841
_cell_measurement_temperature 296(2)
_cell_measurement_theta_max 68.44
_cell_measurement_theta_min 2.91
_cell_volume 2781.1(3)
_computing_cell_refinement 'Bruker SAINT'
_computing_data_collection 'Bruker APEX2'
_computing_data_reduction 'Bruker SAINT'
_computing_molecular_graphics 'Bruker SHELXTL'
_computing_publication_material 'Bruker SHELXTL'
_computing_structure_refinement 'SHELXL-97 (Sheldrick, 2008)'
_computing_structure_solution 'SHELXS-97 (Sheldrick, 2008)'
_diffrn_ambient_temperature 296(2)
_diffrn_measured_fraction_theta_full 0.968
_diffrn_measured_fraction_theta_max 0.968
_diffrn_measurement_device_type 'Bruker APEX-II CCD'
_diffrn_measurement_method '\f and \w scans'
_diffrn_radiation_monochromator graphite
_diffrn_radiation_source 'fine-focus sealed tube'
_diffrn_radiation_type CuK\a
_diffrn_radiation_wavelength 1.54178
_diffrn_reflns_av_R_equivalents 0.0450
_diffrn_reflns_av_sigmaI/netI 0.0368
_diffrn_reflns_limit_h_max 13
_diffrn_reflns_limit_h_min -13
_diffrn_reflns_limit_k_max 28
_diffrn_reflns_limit_k_min -35
_diffrn_reflns_limit_l_max 9
_diffrn_reflns_limit_l_min -9
_diffrn_reflns_number 19612
_diffrn_reflns_theta_full 68.48
_diffrn_reflns_theta_max 68.48
_diffrn_reflns_theta_min 2.91
_exptl_absorpt_coefficient_mu 2.320
_exptl_absorpt_correction_T_max 0.8928
_exptl_absorpt_correction_T_min 0.5332
_exptl_absorpt_correction_type empirical
_exptl_absorpt_process_details SADABS
_exptl_crystal_density_diffrn 1.176
_exptl_crystal_density_method 'not measured'
_exptl_crystal_description plate
_exptl_crystal_F_000 1040
_exptl_crystal_size_max 0.31
_exptl_crystal_size_mid 0.10
_exptl_crystal_size_min 0.05
_refine_diff_density_max 0.695
_refine_diff_density_min -0.406
_refine_diff_density_rms 0.059
_refine_ls_extinction_method none
_refine_ls_goodness_of_fit_ref 0.969
_refine_ls_hydrogen_treatment mixed
_refine_ls_matrix_type full
_refine_ls_number_parameters 308
_refine_ls_number_reflns 4945
_refine_ls_number_restraints 3
_refine_ls_restrained_S_all 0.969
_refine_ls_R_factor_all 0.0616
_refine_ls_R_factor_gt 0.0556
_refine_ls_shift/su_max 0.000
_refine_ls_shift/su_mean 0.000
_refine_ls_structure_factor_coef Fsqd
_refine_ls_weighting_details 'calc w=1/[\s^2^(Fo^2^)+(0.0784P)^2^+3.0854P] where P=(Fo^2^+2Fc^2^)/3'
_refine_ls_weighting_scheme calc
_refine_ls_wR_factor_gt 0.1427
_refine_ls_wR_factor_ref 0.1468
_reflns_number_gt 4313
_reflns_number_total 4945
_reflns_threshold_expression >2sigma(I)
_cod_data_source_file co6b00111_si_002.cif
_cod_data_source_block z382_sq_d
_cod_depositor_comments
;
The following automatic conversions were performed:

'_symmetry_cell_setting' value 'Monoclinic' changed to 'monoclinic'
according to
/usr/data/users/saulius/crontab/automatic-downloads/rss-feeds/ACS/lib/dictionaries/cif_core.dic
dictionary named 'cif_core.dic' version 2.4.2 from 2011-04-26.

Automatic conversion script
Id: cif_fix_values 4268 2015-11-12 08:31:59Z antanas 

 Adding full bibliography for 4513957.cif.
;
_cod_original_sg_symbol_H-M P2(1)/c
_cod_database_code 4513957

loop_
_symmetry_equiv_pos_as_xyz
'x, y, z'
'-x, y+1/2, -z+1/2'
'-x, -y, -z'
'x, -y-1/2, z-1/2'

loop_
_atom_site_label
_atom_site_type_symbol
_atom_site_fract_x
_atom_site_fract_y
_atom_site_fract_z
_atom_site_U_iso_or_equiv
_atom_site_adp_type
_atom_site_occupancy
_atom_site_symmetry_multiplicity
_atom_site_calc_flag
_atom_site_refinement_flags
C1 C 1.0650(3) 0.16881(9) 0.2832(4) 0.0384(6) Uani 1 1 d .
H1 H 1.1066 0.1516 0.3699 0.046 Uiso 1 1 calc R
C2 C 1.1237(3) 0.20324(9) 0.2220(4) 0.0465(7) Uani 1 1 d .
H2 H 1.2042 0.2091 0.2682 0.056 Uiso 1 1 calc R
C3 C 1.0619(3) 0.22865(9) 0.0924(4) 0.0500(8) Uani 1 1 d .
H3 H 1.1011 0.2517 0.0514 0.060 Uiso 1 1 calc R
C4 C 0.9433(3) 0.22007(9) 0.0242(4) 0.0492(8) Uani 1 1 d .
H4 H 0.9024 0.2372 -0.0635 0.059 Uiso 1 1 calc R
C5 C 0.8840(3) 0.18600(9) 0.0852(4) 0.0401(6) Uani 1 1 d .
H5 H 0.8033 0.1804 0.0389 0.048 Uiso 1 1 calc R
C6 C 0.9448(2) 0.16016(8) 0.2155(3) 0.0319(5) Uani 1 1 d .
C7 C 0.8820(2) 0.12181(8) 0.2775(3) 0.0307(5) Uani 1 1 d .
H7A H 0.7962 0.1235 0.2303 0.037 Uiso 1 1 calc R
H7B H 0.9120 0.0944 0.2410 0.037 Uiso 1 1 calc R
C8 C 0.8768(2) 0.16424(8) 0.5329(3) 0.0323(6) Uani 1 1 d .
H8A H 0.8368 0.1587 0.6221 0.049 Uiso 1 1 calc R
H8B H 0.8260 0.1821 0.4504 0.049 Uiso 1 1 calc R
H8C H 0.9512 0.1794 0.5748 0.049 Uiso 1 1 calc R
C9 C 0.8967(2) 0.08415(7) 0.5415(3) 0.0266(5) Uani 1 1 d .
C10 C 0.9394(2) 0.07978(7) 0.7181(3) 0.0266(5) Uani 1 1 d .
C11 C 0.9166(2) 0.04085(8) 0.7868(3) 0.0280(5) Uani 1 1 d .
H11 H 0.9418 0.0365 0.9004 0.034 Uiso 1 1 calc R
C12 C 0.8544(2) 0.00694(8) 0.6854(3) 0.0265(5) Uani 1 1 d .
C13 C 1.0179(2) 0.11391(8) 0.8220(3) 0.0295(5) Uani 1 1 d .
H13A H 1.0404 0.1033 0.9352 0.035 Uiso 1 1 calc R
H13B H 0.9714 0.1407 0.8225 0.035 Uiso 1 1 calc R
C14 C 1.1319(2) 0.12480(8) 0.7614(3) 0.0278(5) Uani 1 1 d .
C15 C 1.1949(2) 0.09255(8) 0.6949(3) 0.0315(5) Uani 1 1 d .
H15 H 1.1654 0.0639 0.6818 0.038 Uiso 1 1 calc R
C16 C 1.3011(2) 0.10319(9) 0.6484(3) 0.0372(6) Uani 1 1 d .
H16 H 1.3427 0.0814 0.6044 0.045 Uiso 1 1 calc R
C17 C 1.3468(2) 0.14542(10) 0.6657(4) 0.0389(6) Uani 1 1 d .
H17 H 1.4182 0.1522 0.6335 0.047 Uiso 1 1 calc R
C18 C 1.2849(2) 0.17750(9) 0.7317(4) 0.0410(7) Uani 1 1 d .
H18 H 1.3149 0.2061 0.7443 0.049 Uiso 1 1 calc R
C19 C 1.1785(2) 0.16731(8) 0.7794(3) 0.0337(6) Uani 1 1 d .
H19 H 1.1377 0.1892 0.8240 0.040 Uiso 1 1 calc R
C20 C 0.8294(2) -0.03682(8) 0.7583(3) 0.0270(5) Uani 1 1 d .
C21 C 0.6861(2) -0.09373(9) 0.7913(4) 0.0386(6) Uani 1 1 d .
H21A H 0.7597 -0.1082 0.8472 0.046 Uiso 1 1 calc R
H21B H 0.6498 -0.1113 0.6954 0.046 Uiso 1 1 calc R
C22 C 0.6000(3) -0.09046(12) 0.9076(4) 0.0549(9) Uani 1 1 d .
H22A H 0.5779 -0.1198 0.9374 0.066 Uiso 1 1 calc R
H22B H 0.6388 -0.0753 1.0083 0.066 Uiso 1 1 calc R
C23 C 0.5218(3) -0.02068(11) 0.7802(4) 0.0469(7) Uani 1 1 d .
H23A H 0.5579 -0.0046 0.8800 0.056 Uiso 1 1 calc R
H23B H 0.4493 -0.0052 0.7259 0.056 Uiso 1 1 calc R
C24 C 0.6091(2) -0.02265(8) 0.6660(3) 0.0314(5) Uani 1 1 d .
H24A H 0.5688 -0.0349 0.5602 0.038 Uiso 1 1 calc R
H24B H 0.6353 0.0070 0.6467 0.038 Uiso 1 1 calc R
Cl1 Cl 0.75946(6) 0.02028(2) 0.09761(8) 0.03974(19) Uani 1 1 d .
Cl2 Cl 0.38634(6) 0.89678(3) 0.47467(9) 0.0459(2) Uani 1 1 d .
N1 N 0.90181(17) 0.12187(6) 0.4581(3) 0.0272(4) Uani 1 1 d .
N2 N 0.85370(17) 0.04746(6) 0.4566(3) 0.0267(4) Uani 1 1 d D
N3 N 0.82849(17) 0.00902(6) 0.5247(3) 0.0273(4) Uani 1 1 d .
N4 N 0.71452(17) -0.04981(7) 0.7373(3) 0.0287(4) Uani 1 1 d .
N5 N 0.4903(2) -0.06590(10) 0.8246(3) 0.0496(7) Uani 1 1 d D
O1 O 0.91560(15) -0.05881(6) 0.8294(2) 0.0355(4) Uani 1 1 d .
O1W O 0.3645(2) 0.89696(10) 0.0787(3) 0.0728(8) Uani 1 1 d .
H99B H 0.460(4) -0.0818(13) 0.720(4) 0.087 Uiso 1 1 d D
H99C H 0.830(4) 0.0452(14) 0.335(2) 0.087 Uiso 1 1 d D
H99A H 0.437(3) -0.0630(15) 0.901(5) 0.087 Uiso 1 1 d D
H99Q H 0.3712 0.8973 0.2004 0.087 Uiso 1 1 d .
H99R H 0.3235 0.9239 0.0204 0.087 Uiso 1 1 d .

loop_
_atom_site_aniso_label
_atom_site_aniso_U_11
_atom_site_aniso_U_22
_atom_site_aniso_U_33
_atom_site_aniso_U_23
_atom_site_aniso_U_13
_atom_site_aniso_U_12
C1 0.0413(15) 0.0314(13) 0.0451(17) -0.0012(12) 0.0148(12) -0.0026(11)
C2 0.0555(18) 0.0354(14) 0.057(2) -0.0095(13) 0.0296(15) -0.0121(13)
C3 0.081(2) 0.0242(13) 0.056(2) -0.0017(13) 0.0389(18) -0.0052(14)
C4 0.080(2) 0.0272(13) 0.0445(18) 0.0068(12) 0.0232(16) 0.0124(14)
C5 0.0515(16) 0.0323(13) 0.0367(16) -0.0001(11) 0.0097(13) 0.0093(12)
C6 0.0412(14) 0.0258(12) 0.0302(14) -0.0002(10) 0.0112(11) 0.0018(10)
C7 0.0306(12) 0.0294(12) 0.0304(14) 0.0006(10) 0.0022(10) -0.0011(10)
C8 0.0340(13) 0.0270(12) 0.0353(15) -0.0020(10) 0.0059(11) -0.0010(10)
C9 0.0197(11) 0.0255(11) 0.0350(14) -0.0022(10) 0.0065(9) -0.0009(8)
C10 0.0239(11) 0.0264(11) 0.0289(13) -0.0022(10) 0.0045(9) -0.0007(9)
C11 0.0217(11) 0.0307(12) 0.0313(14) -0.0017(10) 0.0050(10) -0.0011(9)
C12 0.0193(11) 0.0276(11) 0.0321(14) -0.0002(10) 0.0047(9) 0.0005(9)
C13 0.0311(12) 0.0287(12) 0.0280(13) -0.0033(10) 0.0050(10) -0.0034(9)
C14 0.0262(12) 0.0291(12) 0.0252(13) 0.0005(10) -0.0007(9) 0.0001(9)
C15 0.0316(13) 0.0273(12) 0.0320(14) -0.0013(10) -0.0009(10) 0.0018(10)
C16 0.0344(14) 0.0450(15) 0.0303(14) -0.0034(11) 0.0029(11) 0.0107(11)
C17 0.0260(12) 0.0519(16) 0.0385(16) 0.0020(13) 0.0065(11) -0.0005(11)
C18 0.0316(13) 0.0360(14) 0.0552(19) -0.0026(13) 0.0092(12) -0.0071(11)
C19 0.0332(13) 0.0279(12) 0.0403(15) -0.0058(11) 0.0084(11) 0.0003(10)
C20 0.0247(12) 0.0293(12) 0.0252(13) -0.0015(10) 0.0012(9) -0.0018(9)
C21 0.0333(14) 0.0398(14) 0.0378(15) 0.0106(12) -0.0035(11) -0.0104(11)
C22 0.0474(18) 0.080(2) 0.0336(16) 0.0118(15) 0.0014(13) -0.0288(16)
C23 0.0300(14) 0.0614(19) 0.0499(18) -0.0235(15) 0.0104(13) -0.0090(13)
C24 0.0208(11) 0.0356(13) 0.0365(15) -0.0020(11) 0.0033(10) 0.0003(9)
Cl1 0.0396(4) 0.0483(4) 0.0317(4) -0.0091(3) 0.0086(3) -0.0162(3)
Cl2 0.0257(3) 0.0623(5) 0.0488(4) -0.0178(3) 0.0063(3) -0.0037(3)
N1 0.0263(10) 0.0246(10) 0.0299(11) 0.0003(8) 0.0044(8) -0.0025(8)
N2 0.0253(10) 0.0243(10) 0.0288(11) -0.0009(8) 0.0021(8) -0.0026(7)
N3 0.0239(10) 0.0253(10) 0.0317(12) -0.0008(8) 0.0038(8) -0.0021(7)
N4 0.0224(10) 0.0308(10) 0.0310(12) 0.0022(9) 0.0018(8) -0.0034(8)
N5 0.0338(13) 0.0815(19) 0.0363(14) -0.0133(13) 0.0137(11) -0.0207(12)
O1 0.0247(9) 0.0320(9) 0.0459(11) 0.0079(8) -0.0013(8) -0.0013(7)
O1W 0.0602(15) 0.109(2) 0.0520(15) 0.0078(14) 0.0174(12) 0.0201(14)

loop_
_atom_type_symbol
_atom_type_description
_atom_type_scat_dispersion_real
_atom_type_scat_dispersion_imag
_atom_type_scat_source
C C 0.0181 0.0091 'International Tables Vol C Tables 4.2.6.8 and 6.1.1.4'
H H 0.0000 0.0000 'International Tables Vol C Tables 4.2.6.8 and 6.1.1.4'
N N 0.0311 0.0180 'International Tables Vol C Tables 4.2.6.8 and 6.1.1.4'
O O 0.0492 0.0322 'International Tables Vol C Tables 4.2.6.8 and 6.1.1.4'
Cl Cl 0.3639 0.7018 'International Tables Vol C Tables 4.2.6.8 and 6.1.1.4'

loop_
_geom_angle_atom_site_label_1
_geom_angle_atom_site_label_2
_geom_angle_atom_site_label_3
_geom_angle
C6 C1 C2 120.2(3)
C3 C2 C1 119.8(3)
C4 C3 C2 120.3(3)
C3 C4 C5 120.2(3)
C4 C5 C6 120.2(3)
C1 C6 C5 119.3(2)
C1 C6 C7 120.4(2)
C5 C6 C7 120.3(2)
N1 C7 C6 111.4(2)
N1 C9 N2 119.1(2)
N1 C9 C10 123.7(2)
N2 C9 C10 117.1(2)
C11 C10 C9 116.7(2)
C11 C10 C13 120.1(2)
C9 C10 C13 122.8(2)
C10 C11 C12 120.0(2)
N3 C12 C11 123.0(2)
N3 C12 C20 115.5(2)
C11 C12 C20 121.0(2)
C10 C13 C14 113.7(2)
C19 C14 C15 118.5(2)
C19 C14 C13 119.9(2)
C15 C14 C13 121.5(2)
C16 C15 C14 120.0(2)
C15 C16 C17 121.3(2)
C18 C17 C16 119.0(3)
C17 C18 C19 120.3(3)
C18 C19 C14 120.9(2)
O1 C20 N4 123.9(2)
O1 C20 C12 118.1(2)
N4 C20 C12 118.0(2)
N4 C21 C22 110.4(2)
N5 C22 C21 109.3(2)
N5 C23 C24 110.1(2)
N4 C24 C23 111.1(2)
C9 N1 C7 120.6(2)
C9 N1 C8 119.5(2)
C7 N1 C8 115.25(19)
C9 N2 N3 125.5(2)
C12 N3 N2 116.46(19)
C20 N4 C21 120.1(2)
C20 N4 C24 125.1(2)
C21 N4 C24 114.75(19)
C23 N5 C22 110.8(2)

loop_
_geom_bond_atom_site_label_1
_geom_bond_atom_site_label_2
_geom_bond_distance
C1 C6 1.384(4)
C1 C2 1.392(4)
C2 C3 1.382(5)
C3 C4 1.369(5)
C4 C5 1.387(4)
C5 C6 1.390(4)
C6 C7 1.511(3)
C7 N1 1.461(3)
C8 N1 1.480(3)
C9 N1 1.343(3)
C9 N2 1.350(3)
C9 C10 1.441(4)
C10 C11 1.359(3)
C10 C13 1.508(3)
C11 C12 1.416(3)
C12 N3 1.298(3)
C12 C20 1.510(3)
C13 C14 1.522(3)
C14 C19 1.390(3)
C14 C15 1.393(4)
C15 C16 1.382(4)
C16 C17 1.378(4)
C17 C18 1.379(4)
C18 C19 1.384(4)
C20 O1 1.226(3)
C20 N4 1.339(3)
C21 N4 1.463(3)
C21 C22 1.515(4)
C22 N5 1.487(4)
C23 N5 1.483(4)
C23 C24 1.509(4)
C24 N4 1.469(3)
N2 N3 1.352(3)

loop_
_platon_squeeze_void_nr
_platon_squeeze_void_average_x
_platon_squeeze_void_average_y
_platon_squeeze_void_average_z
_platon_squeeze_void_volume
_platon_squeeze_void_count_electrons
_platon_squeeze_void_content
1 0.545 0.250 -0.027 241 56 ' '
2 0.455 0.750 0.001 241 56 ' '
